data_7702917
loop_
_publ_author_name
'She, Shixiong'
'Chen, Yanmei'
'Zaworotko, Michael J.'
'Liu, Wei'
'Cao, Yanyuan'
'Wu, Jian'
'Li, Yahong'

_publ_section_title
;
 Synthesis, structures and magnetic properties of a family of
 nitrate-bridged octanuclear [Na2Ln6] (Ln = Dy, Tb, Gd, Sm) complexes.
;
_journal_issue 29
_journal_name_full 'Dalton transactions (Cambridge, England : 2003)'
_journal_page_first 10433
_journal_page_last 10438
_journal_paper_doi 10.1039/c3dt50417d
_journal_volume 42
_journal_year 2013
_chemical_formula_moiety 'C138 H127 N11 Na2 O49 Tb6, 2(NO3),14(H2O), 1(C2H6O)'
_chemical_formula_sum 'C140 H161 N13 Na2 O69 Tb6'
_chemical_formula_weight 4129.36
_space_group_crystal_system monoclinic
_space_group_IT_number 15
_space_group_name_Hall '-C 2yc'
_space_group_name_H-M_alt 'C 1 2/c 1'
_atom_sites_solution_hydrogens geom
_atom_sites_solution_primary direct
_atom_sites_solution_secondary difmap
_audit_creation_date 2013-02-09
_audit_creation_method
;
  Olex2 1.2
  (compiled 2012.05.09 svn.r2324, GUI svn.r4230)
;
_cell_angle_alpha 90.00
_cell_angle_beta 104.0500(10)
_cell_angle_gamma 90.00
_cell_formula_units_Z 4
_cell_length_a 28.8424(5)
_cell_length_b 19.6010(3)
_cell_length_c 30.8266(5)
_cell_measurement_reflns_used 9698
_cell_measurement_temperature 293(2)
_cell_measurement_theta_max 30.24
_cell_measurement_theta_min 2.22
_cell_volume 16906.1(5)
_computing_cell_refinement 'Bruker SAINT'
_computing_data_collection 'Bruker APEX2'
_computing_data_reduction 'Bruker SAINT'
_computing_molecular_graphics
;
O. V. Dolomanov, L. J. Bourhis, R. J. Gildea, J. A. K. Howard and H. Puschmann,
OLEX2: a complete structure solution, refinement and analysis program.
J. Appl. Cryst. (2009). 42, 339-341.
;
_computing_publication_material
;
O. V. Dolomanov, L. J. Bourhis, R. J. Gildea, J. A. K. Howard and H. Puschmann,
OLEX2: a complete structure solution, refinement and analysis program.
J. Appl. Cryst. (2009). 42, 339-341.
;
_computing_structure_refinement 'SHELXL-97 (Sheldrick, 1997)'
_computing_structure_solution 'SHELXS-97 (Sheldrick, 1990)'
_diffrn_ambient_temperature 293(2)
_diffrn_measured_fraction_theta_full 0.992
_diffrn_measured_fraction_theta_max 0.992
_diffrn_radiation_monochromator graphite
_diffrn_radiation_type MoK\a
_diffrn_radiation_wavelength 0.71073
_diffrn_reflns_av_R_equivalents 0.0300
_diffrn_reflns_av_unetI/netI 0.0373
_diffrn_reflns_limit_h_max 40
_diffrn_reflns_limit_h_min -40
_diffrn_reflns_limit_k_max 27
_diffrn_reflns_limit_k_min -27
_diffrn_reflns_limit_l_max 43
_diffrn_reflns_limit_l_min -33
_diffrn_reflns_number 90594
_diffrn_reflns_theta_full 30.36
_diffrn_reflns_theta_max 30.36
_diffrn_reflns_theta_min 1.46
_diffrn_source 'fine-focus sealed tube'
_exptl_absorpt_coefficient_mu 2.579
_exptl_absorpt_correction_T_max 0.697
_exptl_absorpt_correction_T_min 0.635
_exptl_absorpt_correction_type multi-scan
_exptl_absorpt_process_details SADABS;Bruker,2000
_exptl_crystal_colour orange
_exptl_crystal_density_diffrn 1.653
_exptl_crystal_density_method 'not measured'
_exptl_crystal_description block
_exptl_crystal_F_000 8392
_exptl_crystal_size_max 0.23
_exptl_crystal_size_mid 0.15
_exptl_crystal_size_min 0.14
_platon_squeeze_details
;
 ?
;
_refine_diff_density_max 2.061
_refine_diff_density_min -1.184
_refine_diff_density_rms 0.123
_refine_ls_extinction_method none
_refine_ls_goodness_of_fit_ref 1.040
_refine_ls_hydrogen_treatment mixed
_refine_ls_matrix_type full
_refine_ls_number_parameters 1040
_refine_ls_number_reflns 25263
_refine_ls_number_restraints 256
_refine_ls_restrained_S_all 1.042
_refine_ls_R_factor_all 0.0552
_refine_ls_R_factor_gt 0.0384
_refine_ls_shift/su_max 0.006
_refine_ls_shift/su_mean 0.000
_refine_ls_structure_factor_coef Fsqd
_refine_ls_weighting_details 'calc w=1/[\s^2^(Fo^2^)+(0.0700P)^2^+4.0000P] where P=(Fo^2^+2Fc^2^)/3'
_refine_ls_weighting_scheme calc
_refine_ls_wR_factor_gt 0.1089
_refine_ls_wR_factor_ref 0.1180
_reflns_number_gt 19074
_reflns_number_total 25263
_reflns_threshold_expression &gt;2sigma(I)
_cod_data_source_file c3dt50417d.cif
_cod_data_source_block x
_cod_depositor_comments
;
The following automatic conversions were performed:

data item '_exptl_absorpt_correction_type' value 'Multi-Scan' was
changed to 'multi-scan' in accordance with the
/home/saulius/struct/COD-crude-data/automatic-downloads/DataCite-retrospective/RSC/depositions/lib/dictionaries/cif_core.dic
dictionary named 'cif_core.dic' version 2.4.2 last updated on
2011-04-26.

Automatic conversion script
Id: cif_fix_values 6909 2019-04-08 15:41:33Z antanas 
;
_cod_database_code 7702917

loop_
_space_group_symop_id
_space_group_symop_operation_xyz
1 'x, y, z'
2 '-x, y, -z+1/2'
3 'x+1/2, y+1/2, z'
4 '-x+1/2, y+1/2, -z+1/2'
5 '-x, -y, -z'
6 'x, -y, z-1/2'
7 '-x+1/2, -y+1/2, -z'
8 'x+1/2, -y+1/2, z-1/2'

loop_
_atom_site_label
_atom_site_type_symbol
_atom_site_fract_x
_atom_site_fract_y
_atom_site_fract_z
_atom_site_U_iso_or_equiv
_atom_site_adp_type
_atom_site_occupancy
_atom_site_symmetry_multiplicity
_atom_site_calc_flag
_atom_site_refinement_flags
_atom_site_disorder_assembly
_atom_site_disorder_group
Tb1 Tb 0.439911(6) 0.434911(8) 0.304598(6) 0.03178(5) Uani 1 1 d . A .
Tb2 Tb 0.469444(6) 0.636554(8) 0.297686(5) 0.02662(5) Uani 1 1 d . . .
Tb3 Tb 0.559809(6) 0.776859(8) 0.291844(5) 0.03055(5) Uani 1 1 d . . .
Na1 Na 0.55273(6) 0.36081(8) 0.31325(6) 0.0477(4) Uani 1 1 d D . .
O1 O 0.47769(9) 0.75506(12) 0.28350(8) 0.0311(5) Uani 1 1 d . . .
H1A H 0.4662 0.7800 0.3010 0.037 Uiso 1 1 d R . .
O2 O 0.54320(8) 0.65837(11) 0.28048(7) 0.0274(5) Uani 1 1 d . . .
H2A H 0.5654 0.6335 0.2962 0.033 Uiso 1 1 d R . .
O3 O 0.40006(10) 0.41553(14) 0.23086(9) 0.0424(6) Uani 1 1 d . . .
O4 O 0.35600(12) 0.37386(18) 0.16832(11) 0.0590(9) Uani 1 1 d . . .
O5 O 0.47455(10) 0.33153(13) 0.31727(9) 0.0415(6) Uani 1 1 d . . .
O6 O 0.55142(12) 0.27843(17) 0.37100(12) 0.0616(9) Uani 1 1 d . A .
O7 O 0.55919(19) 0.2634(2) 0.26946(15) 0.0959(14) Uani 1 1 d . . .
H7A H 0.5528 0.2654 0.2418 0.144 Uiso 1 1 d RD . .
H7B H 0.5593 0.2243 0.2794 0.144 Uiso 1 1 d RD . .
O8 O 0.5000 0.42840(17) 0.2500 0.0336(7) Uani 1 2 d SU . .
O9 O 0.46813(8) 0.52597(12) 0.26481(8) 0.0311(5) Uani 1 1 d U A .
O10 O 0.43485(12) 0.41347(16) 0.38150(10) 0.0538(8) Uani 1 1 d . . .
H10A H 0.4087 0.3929 0.3824 0.065 Uiso 1 1 d R A .
O11 O 0.36767(10) 0.48974(15) 0.31306(10) 0.0471(7) Uani 1 1 d . . .
O12 O 0.43121(9) 0.55204(13) 0.33846(9) 0.0365(6) Uani 1 1 d . . .
O13 O 0.38538(10) 0.64617(15) 0.27473(10) 0.0454(7) Uani 1 1 d . . .
O14 O 0.52896(9) 0.57132(13) 0.34791(8) 0.0351(5) Uani 1 1 d . . .
O15 O 0.52169(10) 0.45845(13) 0.34889(9) 0.0394(6) Uani 1 1 d . . .
O16 O 0.48521(10) 0.68886(13) 0.36739(8) 0.0378(6) Uani 1 1 d . . .
O17 O 0.42061(12) 0.78643(17) 0.34559(10) 0.0590(9) Uani 1 1 d . . .
O18 O 0.55543(13) 0.88428(15) 0.25326(11) 0.0630(9) Uani 1 1 d . . .
H18A H 0.5697 0.9212 0.2718 0.094 Uiso 1 1 d R . .
H18B H 0.5236 0.8988 0.2405 0.094 Uiso 0.50 1 d PR . .
H18C H 0.5371 0.8930 0.2281 0.094 Uiso 0.50 1 d PR . .
O19 O 0.37505(9) 0.74234(14) 0.23589(9) 0.0414(6) Uani 1 1 d . . .
O20 O 0.53640(11) 0.84660(14) 0.34367(9) 0.0453(7) Uani 1 1 d . . .
O21 O 0.48738(15) 0.93426(18) 0.32929(12) 0.0764(12) Uani 1 1 d . . .
O22 O 0.59592(10) 0.73263(13) 0.36217(9) 0.0404(6) Uani 1 1 d . . .
O23 O 0.63396(10) 0.61741(14) 0.34155(9) 0.0436(6) Uani 1 1 d . . .
O24 O 0.36648(10) 0.84992(15) 0.18049(10) 0.0467(7) Uani 1 1 d . . .
O25 O 0.39218(13) 0.97327(16) 0.15939(13) 0.0677(9) Uani 1 1 d . . .
N1 N 0.37392(12) 0.34273(16) 0.29804(11) 0.0404(7) Uani 1 1 d . . .
N2 N 0.5000 0.4945(2) 0.2500 0.0352(8) Uani 1 2 d SU . .
N3 N 0.28999(16) 0.5055(3) 0.34692(17) 0.0750(14) Uani 1 1 d . . .
H3A H 0.2619 0.4968 0.3504 0.090 Uiso 1 1 calc R . .
H3B H 0.3009 0.4830 0.3276 0.090 Uiso 1 1 calc R . .
N4 N 0.29789(11) 0.75679(16) 0.17249(11) 0.0380(7) Uani 1 1 d . . .
H4B H 0.3253 0.7717 0.1870 0.046 Uiso 1 1 calc R . .
N5 N 0.54952(11) 0.62419(16) 0.42869(10) 0.0367(7) Uani 1 1 d . . .
H5A H 0.5355 0.6291 0.4009 0.044 Uiso 0.50 1 calc PR . .
N6 N 0.59301(13) 0.83075(18) 0.42285(11) 0.0443(8) Uani 1 1 d . . .
H6A H 0.5799 0.8133 0.3972 0.053 Uiso 1 1 calc R . .
C1 C 0.32043(14) 0.3863(2) 0.22986(14) 0.0427(9) Uani 1 1 d . . .
C2 C 0.32667(15) 0.36128(19) 0.27303(15) 0.0423(9) Uani 1 1 d . A .
C3 C 0.28758(16) 0.3566(2) 0.29179(17) 0.0518(11) Uani 1 1 d . . .
H3 H 0.2916 0.3393 0.3206 0.062 Uiso 1 1 calc R A .
C4 C 0.24308(17) 0.3772(3) 0.26826(19) 0.0616(13) Uani 1 1 d . A .
H4A H 0.2174 0.3746 0.2815 0.074 Uiso 1 1 calc R . .
C5 C 0.23602(17) 0.4017(3) 0.22513(18) 0.0599(13) Uani 1 1 d . . .
H5C H 0.2057 0.4153 0.2093 0.072 Uiso 1 1 calc R A .
C6 C 0.27486(16) 0.4058(2) 0.20536(17) 0.0546(11) Uani 1 1 d . A .
C7 C 0.36123(14) 0.3919(2) 0.20781(14) 0.0409(8) Uani 1 1 d . . .
C8 C 0.37885(15) 0.2850(2) 0.31755(15) 0.0455(10) Uani 1 1 d . A .
H8A H 0.3513 0.2589 0.3145 0.055 Uiso 1 1 calc R . .
C9 C 0.42220(16) 0.2559(2) 0.34369(14) 0.0438(9) Uani 1 1 d . . .
C10 C 0.46815(16) 0.28120(19) 0.34349(14) 0.0412(9) Uani 1 1 d . A .
C11 C 0.50818(18) 0.2492(2) 0.37185(15) 0.0514(11) Uani 1 1 d . . .
C12 C 0.5031(2) 0.1948(2) 0.39902(17) 0.0615(13) Uani 1 1 d . A .
H12 H 0.5299 0.1750 0.4178 0.074 Uiso 1 1 calc R . .
C13 C 0.4581(2) 0.1702(3) 0.39810(19) 0.0657(14) Uani 1 1 d . . .
H13 H 0.4548 0.1333 0.4161 0.079 Uiso 1 1 calc R A .
C14 C 0.41800(19) 0.1993(2) 0.37103(17) 0.0556(12) Uani 1 1 d . A .
H14 H 0.3880 0.1818 0.3707 0.067 Uiso 1 1 calc R . .
C15 C 0.5927(2) 0.2522(4) 0.4008(3) 0.127(3) Uani 1 1 d . . .
H15A H 0.5882 0.2524 0.4307 0.190 Uiso 1 1 calc R A .
H15B H 0.6198 0.2800 0.3997 0.190 Uiso 1 1 calc R . .
H15C H 0.5982 0.2063 0.3924 0.190 Uiso 1 1 calc R . .
C16 C 0.4722(4) 0.3964(5) 0.4205(3) 0.060(2) Uani 0.663(15) 1 d PU A 1
H16A H 0.5020 0.3885 0.4119 0.072 Uiso 0.663(15) 1 calc PR A 1
H16B H 0.4639 0.3550 0.4341 0.072 Uiso 0.663(15) 1 calc PR A 1
C17 C 0.4783(4) 0.4540(6) 0.4534(4) 0.086(3) Uani 0.663(15) 1 d PU A 1
H17C H 0.4787 0.4965 0.4381 0.129 Uiso 0.663(15) 1 calc PR A 1
H17D H 0.5079 0.4485 0.4755 0.129 Uiso 0.663(15) 1 calc PR A 1
H17E H 0.4523 0.4539 0.4678 0.129 Uiso 0.663(15) 1 calc PR A 1
C16B C 0.4610(8) 0.4376(12) 0.4236(7) 0.074(5) Uani 0.337(15) 1 d PU A 2
H16C H 0.4393 0.4456 0.4426 0.089 Uiso 0.337(15) 1 calc PR A 2
H16D H 0.4758 0.4808 0.4196 0.089 Uiso 0.337(15) 1 calc PR A 2
C17B C 0.4973(8) 0.3904(12) 0.4453(7) 0.082(6) Uani 0.337(15) 1 d PU A 2
H17A H 0.5194 0.4131 0.4693 0.123 Uiso 0.337(15) 1 calc PR A 2
H17B H 0.5141 0.3737 0.4241 0.123 Uiso 0.337(15) 1 calc PR A 2
H17F H 0.4828 0.3529 0.4570 0.123 Uiso 0.337(15) 1 calc PR A 2
C18 C 0.36382(16) 0.5719(2) 0.36942(15) 0.0452(10) Uani 1 1 d . . .
C19 C 0.31732(16) 0.5551(2) 0.37214(16) 0.0490(11) Uani 1 1 d . A .
C20 C 0.2991(2) 0.5912(3) 0.4035(2) 0.0694(16) Uani 1 1 d . . .
H20 H 0.2681 0.5820 0.4057 0.083 Uiso 1 1 calc R A .
C21 C 0.3248(2) 0.6390(3) 0.4308(2) 0.0750(17) Uani 1 1 d . A .
H21 H 0.3115 0.6614 0.4514 0.090 Uiso 1 1 calc R . .
C22 C 0.3699(3) 0.6546(3) 0.4282(2) 0.0828(19) Uani 1 1 d . . .
H22 H 0.3874 0.6877 0.4469 0.099 Uiso 1 1 calc R A .
C23 C 0.3896(2) 0.6211(3) 0.39781(19) 0.0667(15) Uani 1 1 d . A .
H23 H 0.4206 0.6316 0.3962 0.080 Uiso 1 1 calc R . .
C24 C 0.38818(14) 0.53711(19) 0.33853(13) 0.0389(8) Uani 1 1 d . A .
C25 C 0.30848(13) 0.6687(2) 0.22942(14) 0.0403(8) Uani 1 1 d . . .
C26 C 0.27970(13) 0.7005(2) 0.19142(14) 0.0398(8) Uani 1 1 d . A .
C27 C 0.23368(16) 0.6770(3) 0.17317(18) 0.0595(12) Uani 1 1 d . . .
H27 H 0.2148 0.6976 0.1478 0.071 Uiso 1 1 calc R A .
C28 C 0.21606(18) 0.6224(3) 0.1931(2) 0.0730(16) Uani 1 1 d . A .
H28 H 0.1854 0.6061 0.1807 0.088 Uiso 1 1 calc R . .
C29 C 0.24349(18) 0.5923(3) 0.2309(2) 0.0708(16) Uani 1 1 d . . .
H29 H 0.2309 0.5573 0.2449 0.085 Uiso 1 1 calc R A .
C30 C 0.28967(16) 0.6142(2) 0.24791(17) 0.0560(12) Uani 1 1 d . A .
H30 H 0.3087 0.5918 0.2725 0.067 Uiso 1 1 calc R . .
C31 C 0.35993(13) 0.6872(2) 0.24827(13) 0.0370(8) Uani 1 1 d . A .
C32 C 0.57556(14) 0.5130(2) 0.40972(13) 0.0397(8) Uani 1 1 d . . .
C33 C 0.58059(14) 0.5671(2) 0.43993(12) 0.0384(8) Uani 1 1 d . A .
C34 C 0.61465(17) 0.5639(2) 0.48029(15) 0.0533(11) Uani 1 1 d . . .
H34 H 0.6183 0.6003 0.5002 0.064 Uiso 1 1 calc R A .
C35 C 0.64274(19) 0.5075(3) 0.49081(17) 0.0706(15) Uani 1 1 d . A .
H35 H 0.6650 0.5053 0.5182 0.085 Uiso 1 1 calc R . .
C36 C 0.6386(2) 0.4537(3) 0.46153(18) 0.0735(16) Uani 1 1 d . . .
H36 H 0.6584 0.4159 0.4686 0.088 Uiso 1 1 calc R A .
C37 C 0.60476(17) 0.4565(2) 0.42166(15) 0.0554(11) Uani 1 1 d . A .
H37 H 0.6014 0.4197 0.4022 0.066 Uiso 1 1 calc R . .
C38 C 0.53896(13) 0.51431(19) 0.36516(12) 0.0341(7) Uani 1 1 d . A .
C39 C 0.54008(15) 0.6701(2) 0.45620(13) 0.0428(9) Uani 1 1 d . A .
H39 H 0.5561 0.6670 0.4862 0.051 Uiso 1 1 calc R . .
C40 C 0.50727(15) 0.7234(2) 0.44326(13) 0.0415(9) Uani 1 1 d . . .
C41 C 0.48016(14) 0.72940(18) 0.39847(12) 0.0358(8) Uani 1 1 d . A .
C42 C 0.44489(15) 0.7831(2) 0.38987(14) 0.0429(9) Uani 1 1 d . A .
C43 C 0.43823(19) 0.8258(3) 0.42221(16) 0.0593(12) Uani 1 1 d . . .
H43 H 0.4154 0.8602 0.4153 0.071 Uiso 1 1 calc R B .
C44 C 0.4658(2) 0.8183(3) 0.46633(17) 0.0662(14) Uani 1 1 d . A .
H44 H 0.4610 0.8477 0.4885 0.079 Uiso 1 1 calc R . .
C45 C 0.49936(19) 0.7688(3) 0.47681(15) 0.0579(12) Uani 1 1 d . A .
H45 H 0.5173 0.7643 0.5061 0.070 Uiso 1 1 calc R . .
C46 C 0.3744(6) 0.8183(8) 0.3365(7) 0.070(5) Uani 0.50 1 d PU B 1
H46A H 0.3641 0.8285 0.3052 0.105 Uiso 0.50 1 calc PR B 1
H46B H 0.3764 0.8598 0.3534 0.105 Uiso 0.50 1 calc PR B 1
H46C H 0.3519 0.7880 0.3448 0.105 Uiso 0.50 1 calc PR B 1
C46B C 0.3848(5) 0.8403(8) 0.3324(6) 0.058(3) Uani 0.50 1 d PU B 2
H46D H 0.3722 0.8391 0.3006 0.086 Uiso 0.50 1 calc PR B 2
H46E H 0.3994 0.8839 0.3409 0.086 Uiso 0.50 1 calc PR B 2
H46F H 0.3594 0.8332 0.3470 0.086 Uiso 0.50 1 calc PR B 2
C47 C 0.53629(16) 0.9251(2) 0.40257(15) 0.0481(10) Uani 1 1 d . . .
C48 C 0.57167(17) 0.8920(2) 0.43429(15) 0.0502(10) Uani 1 1 d . . .
C49 C 0.5856(2) 0.9171(3) 0.47770(18) 0.0720(16) Uani 1 1 d . . .
H49 H 0.6087 0.8945 0.4991 0.086 Uiso 1 1 calc R . .
C50 C 0.5648(3) 0.9756(3) 0.4885(2) 0.092(2) Uani 1 1 d . . .
H50 H 0.5744 0.9930 0.5174 0.111 Uiso 1 1 calc R . .
C51 C 0.5304(2) 1.0082(3) 0.4578(2) 0.0831(19) Uani 1 1 d . . .
H51 H 0.5165 1.0476 0.4658 0.100 Uiso 1 1 calc R . .
C52 C 0.5156(2) 0.9835(2) 0.41442(18) 0.0655(14) Uani 1 1 d . . .
H52 H 0.4920 1.0062 0.3935 0.079 Uiso 1 1 calc R . .
C53 C 0.51854(16) 0.9008(2) 0.35444(15) 0.0464(10) Uani 1 1 d . . .
C54 C 0.62988(15) 0.7984(2) 0.44673(14) 0.0453(9) Uani 1 1 d . . .
H54 H 0.6442 0.8163 0.4747 0.054 Uiso 1 1 calc R . .
C55 C 0.64964(15) 0.7390(2) 0.43358(13) 0.0421(9) Uani 1 1 d . . .
C56 C 0.69083(18) 0.7112(3) 0.46366(16) 0.0592(12) Uani 1 1 d . . .
H56 H 0.7030 0.7323 0.4911 0.071 Uiso 1 1 calc R . .
C57 C 0.71218(19) 0.6553(3) 0.45299(17) 0.0667(14) Uani 1 1 d . . .
H57 H 0.7393 0.6382 0.4728 0.080 Uiso 1 1 calc R . .
C58 C 0.69375(16) 0.6222(2) 0.41197(16) 0.0522(11) Uani 1 1 d . . .
H58 H 0.7089 0.5831 0.4052 0.063 Uiso 1 1 calc R . .
C59 C 0.65421(14) 0.64585(19) 0.38183(13) 0.0380(8) Uani 1 1 d . . .
C60 C 0.63126(13) 0.70756(19) 0.39085(12) 0.0349(7) Uani 1 1 d . . .
C61 C 0.65118(19) 0.5519(2) 0.33191(18) 0.0604(13) Uani 1 1 d . . .
H61A H 0.6320 0.5355 0.3039 0.091 Uiso 1 1 calc R . .
H61B H 0.6492 0.5205 0.3553 0.091 Uiso 1 1 calc R . .
H61C H 0.6838 0.5559 0.3301 0.091 Uiso 1 1 calc R . .
C62 C 0.29696(15) 0.8497(2) 0.12149(14) 0.0442(9) Uani 1 1 d . . .
C63 C 0.34016(15) 0.8789(2) 0.14668(14) 0.0409(9) Uani 1 1 d . . .
C64 C 0.35207(17) 0.9463(2) 0.13220(17) 0.0523(11) Uani 1 1 d . . .
C65 C 0.3251(2) 0.9745(3) 0.09470(19) 0.0674(14) Uani 1 1 d . . .
H65 H 0.3337 1.0168 0.0854 0.081 Uiso 1 1 calc R . .
C66 C 0.2842(2) 0.9415(3) 0.0694(2) 0.0798(18) Uani 1 1 d . . .
H66 H 0.2667 0.9619 0.0433 0.096 Uiso 1 1 calc R . .
C67 C 0.27004(19) 0.8813(3) 0.08207(16) 0.0609(13) Uani 1 1 d . . .
H67 H 0.2427 0.8603 0.0651 0.073 Uiso 1 1 calc R . .
C68 C 0.27820(15) 0.7893(2) 0.13551(14) 0.0440(9) Uani 1 1 d . . .
H68 H 0.2502 0.7716 0.1174 0.053 Uiso 1 1 calc R . .
C69 C 0.4040(3) 1.0410(3) 0.1498(3) 0.097(2) Uani 1 1 d . . .
H69A H 0.4339 1.0536 0.1697 0.145 Uiso 1 1 calc R . .
H69B H 0.3794 1.0715 0.1539 0.145 Uiso 1 1 calc R . .
H69C H 0.4068 1.0436 0.1195 0.145 Uiso 1 1 calc R . .
N7 N 0.3567(3) 0.2845(6) 0.4294(3) 0.088(3) Uani 0.50 1 d PDU C 1
O26 O 0.3493(4) 0.3335(7) 0.4028(4) 0.138(4) Uani 0.50 1 d PDU C 1
O27 O 0.3256(4) 0.2406(7) 0.4282(5) 0.127(4) Uani 0.50 1 d PDU C 1
O28 O 0.3940(4) 0.2822(8) 0.4589(4) 0.116(5) Uani 0.50 1 d PDU C 1
N7B N 0.3500(3) 0.2373(4) 0.4407(2) 0.0498(19) Uani 0.50 1 d PDU D 2
O26B O 0.3299(3) 0.2735(4) 0.4080(3) 0.077(3) Uani 0.50 1 d PDU D 2
O27B O 0.3854(4) 0.2585(7) 0.4677(4) 0.083(3) Uani 0.50 1 d PDU D 2
O28B O 0.3367(3) 0.1776(4) 0.4425(2) 0.079(2) Uani 0.50 1 d PDU D 2
O1W O 0.3571(2) 0.4062(3) 0.4092(2) 0.0536(15) Uiso 0.50 1 d P E 2

loop_
_atom_site_aniso_label
_atom_site_aniso_U_11
_atom_site_aniso_U_22
_atom_site_aniso_U_33
_atom_site_aniso_U_23
_atom_site_aniso_U_13
_atom_site_aniso_U_12
Tb1 0.03468(9) 0.03113(9) 0.02950(9) 0.00375(6) 0.00771(7) 0.00077(6)
Tb2 0.02933(8) 0.02944(8) 0.01926(7) 0.00137(6) 0.00236(6) 0.00301(6)
Tb3 0.03230(9) 0.03028(8) 0.02452(8) -0.00373(6) -0.00193(6) -0.00031(6)
Na1 0.0454(9) 0.0508(9) 0.0498(10) 0.0078(8) 0.0172(8) 0.0058(7)
O1 0.0361(13) 0.0299(11) 0.0240(11) -0.0010(9) 0.0011(10) 0.0022(10)
O2 0.0265(11) 0.0306(11) 0.0209(10) -0.0007(9) -0.0021(9) -0.0008(9)
O3 0.0363(14) 0.0503(15) 0.0383(15) -0.0001(13) 0.0042(12) -0.0081(12)
O4 0.056(2) 0.080(2) 0.0391(17) -0.0076(16) 0.0081(15) -0.0187(17)
O5 0.0486(16) 0.0351(13) 0.0426(15) 0.0075(12) 0.0147(13) 0.0043(11)
O6 0.0485(19) 0.064(2) 0.069(2) 0.0232(18) 0.0082(17) 0.0102(15)
O7 0.148(4) 0.075(3) 0.070(3) -0.002(2) 0.036(3) 0.012(3)
O8 0.0383(19) 0.0314(12) 0.0310(18) 0.000 0.0083(15) 0.000
O9 0.0347(12) 0.0335(11) 0.0255(11) -0.0013(10) 0.0082(10) 0.0006(9)
O10 0.068(2) 0.0608(19) 0.0336(15) 0.0084(14) 0.0135(15) 0.0050(16)
O11 0.0438(16) 0.0451(16) 0.0517(18) -0.0063(14) 0.0100(14) 0.0002(12)
O12 0.0371(14) 0.0407(13) 0.0344(14) 0.0051(11) 0.0140(11) 0.0022(11)
O13 0.0313(14) 0.0575(17) 0.0453(16) 0.0191(14) 0.0053(12) 0.0057(12)
O14 0.0355(13) 0.0406(13) 0.0271(12) 0.0052(11) 0.0033(10) 0.0059(10)
O15 0.0426(15) 0.0389(14) 0.0338(14) -0.0001(11) 0.0035(12) 0.0049(11)
O16 0.0453(15) 0.0392(13) 0.0263(12) -0.0057(11) 0.0038(11) 0.0065(11)
O17 0.063(2) 0.071(2) 0.0399(17) -0.0071(15) 0.0074(15) 0.0312(17)
O18 0.079(2) 0.0371(15) 0.054(2) 0.0062(14) -0.0198(17) -0.0111(15)
O19 0.0363(14) 0.0454(15) 0.0384(15) 0.0075(12) 0.0012(12) 0.0029(12)
O20 0.0535(17) 0.0419(14) 0.0354(14) -0.0151(12) 0.0010(13) 0.0058(13)
O21 0.092(3) 0.064(2) 0.055(2) -0.0217(17) -0.0167(19) 0.0329(19)
O22 0.0446(15) 0.0415(14) 0.0291(13) -0.0018(11) -0.0023(12) 0.0050(12)
O23 0.0448(16) 0.0424(14) 0.0384(15) -0.0037(12) -0.0001(13) 0.0051(12)
O24 0.0396(16) 0.0467(15) 0.0476(17) 0.0085(13) -0.0013(13) 0.0033(12)
O25 0.075(2) 0.0439(17) 0.079(3) 0.0047(17) 0.008(2) -0.0035(16)
N1 0.0433(18) 0.0351(15) 0.0426(18) 0.0052(14) 0.0100(15) -0.0025(13)
N2 0.040(2) 0.0340(13) 0.033(2) 0.000 0.0115(17) 0.000
N3 0.055(3) 0.091(3) 0.090(4) -0.004(3) 0.038(3) -0.011(2)
N4 0.0285(15) 0.0436(17) 0.0384(17) 0.0033(14) 0.0015(13) 0.0074(13)
N5 0.0397(17) 0.0427(17) 0.0252(14) 0.0009(13) 0.0032(13) 0.0000(13)
N6 0.051(2) 0.0503(19) 0.0284(16) -0.0100(15) 0.0029(15) -0.0044(16)
C1 0.040(2) 0.040(2) 0.044(2) 0.0036(17) 0.0045(18) -0.0106(16)
C2 0.039(2) 0.039(2) 0.048(2) 0.0053(17) 0.0075(18) -0.0072(16)
C3 0.047(3) 0.052(2) 0.057(3) 0.015(2) 0.015(2) -0.0065(19)
C4 0.044(3) 0.068(3) 0.074(4) 0.015(3) 0.017(3) -0.007(2)
C5 0.039(2) 0.062(3) 0.073(3) 0.010(3) 0.002(2) -0.003(2)
C6 0.040(2) 0.059(3) 0.061(3) 0.009(2) 0.004(2) -0.008(2)
C7 0.039(2) 0.044(2) 0.040(2) 0.0036(17) 0.0091(17) -0.0041(16)
C8 0.043(2) 0.043(2) 0.052(3) 0.0052(19) 0.015(2) -0.0077(17)
C9 0.056(3) 0.0352(19) 0.042(2) 0.0052(17) 0.016(2) -0.0029(17)
C10 0.052(2) 0.0336(18) 0.037(2) 0.0071(16) 0.0101(18) 0.0044(16)
C11 0.066(3) 0.043(2) 0.046(2) 0.011(2) 0.016(2) 0.011(2)
C12 0.075(4) 0.056(3) 0.051(3) 0.020(2) 0.010(3) 0.018(2)
C13 0.082(4) 0.050(3) 0.070(3) 0.026(3) 0.028(3) 0.012(2)
C14 0.065(3) 0.043(2) 0.060(3) 0.014(2) 0.018(2) -0.002(2)
C15 0.070(5) 0.129(6) 0.164(8) 0.078(6) -0.007(5) 0.016(4)
C16 0.078(6) 0.062(5) 0.039(4) 0.013(4) 0.016(4) 0.012(4)
C17 0.079(6) 0.123(8) 0.060(6) -0.019(6) 0.023(5) -0.024(6)
C16B 0.088(8) 0.087(8) 0.054(7) 0.002(7) 0.029(6) -0.002(7)
C17B 0.090(13) 0.101(13) 0.052(10) 0.013(10) 0.010(9) 0.009(10)
C18 0.053(2) 0.041(2) 0.049(2) 0.0064(18) 0.027(2) 0.0109(18)
C19 0.050(2) 0.047(2) 0.058(3) 0.010(2) 0.028(2) 0.0118(19)
C20 0.066(3) 0.073(3) 0.084(4) 0.020(3) 0.047(3) 0.021(3)
C21 0.100(5) 0.063(3) 0.081(4) -0.008(3) 0.058(4) 0.012(3)
C22 0.110(5) 0.077(4) 0.080(4) -0.018(3) 0.059(4) -0.002(3)
C23 0.081(4) 0.061(3) 0.074(4) -0.022(3) 0.048(3) -0.015(3)
C24 0.043(2) 0.0372(19) 0.038(2) 0.0078(16) 0.0133(17) 0.0087(16)
C25 0.0306(19) 0.049(2) 0.040(2) 0.0080(18) 0.0064(16) 0.0032(16)
C26 0.0306(18) 0.044(2) 0.042(2) 0.0033(17) 0.0046(16) 0.0075(15)
C27 0.038(2) 0.067(3) 0.064(3) 0.017(3) -0.005(2) 0.002(2)
C28 0.039(3) 0.075(3) 0.094(4) 0.019(3) -0.005(3) -0.009(2)
C29 0.045(3) 0.064(3) 0.099(4) 0.028(3) 0.007(3) -0.011(2)
C30 0.038(2) 0.063(3) 0.063(3) 0.025(2) 0.006(2) 0.003(2)
C31 0.0303(18) 0.049(2) 0.0308(18) 0.0040(16) 0.0052(15) 0.0049(15)
C32 0.037(2) 0.050(2) 0.0295(18) 0.0092(16) 0.0012(15) 0.0055(16)
C33 0.040(2) 0.046(2) 0.0239(17) 0.0052(15) -0.0013(15) -0.0012(16)
C34 0.053(3) 0.064(3) 0.033(2) -0.001(2) -0.0085(19) -0.001(2)
C35 0.059(3) 0.088(4) 0.047(3) 0.015(3) -0.021(2) 0.009(3)
C36 0.068(3) 0.082(4) 0.055(3) 0.012(3) -0.016(3) 0.028(3)
C37 0.061(3) 0.056(3) 0.040(2) 0.008(2) -0.005(2) 0.015(2)
C38 0.0350(18) 0.0405(19) 0.0241(16) 0.0022(14) 0.0022(14) 0.0028(14)
C39 0.050(2) 0.050(2) 0.0241(17) -0.0040(16) 0.0007(16) -0.0081(18)
C40 0.048(2) 0.045(2) 0.0301(19) -0.0064(16) 0.0078(17) -0.0030(17)
C41 0.045(2) 0.0378(18) 0.0261(17) -0.0017(15) 0.0125(16) 0.0001(15)
C42 0.041(2) 0.044(2) 0.040(2) -0.0139(18) 0.0030(17) 0.0039(17)
C43 0.072(3) 0.058(3) 0.049(3) -0.011(2) 0.017(2) 0.016(2)
C44 0.091(4) 0.062(3) 0.045(3) -0.023(2) 0.016(3) 0.013(3)
C45 0.071(3) 0.069(3) 0.031(2) -0.012(2) 0.007(2) 0.001(2)
C46 0.060(8) 0.068(8) 0.075(8) -0.008(7) 0.004(6) 0.011(6)
C46B 0.046(6) 0.066(7) 0.057(6) -0.004(6) 0.005(5) 0.012(5)
C47 0.053(3) 0.047(2) 0.041(2) -0.0149(19) 0.0046(19) 0.0011(19)
C48 0.062(3) 0.047(2) 0.040(2) -0.0156(19) 0.008(2) 0.000(2)
C49 0.077(4) 0.085(4) 0.047(3) -0.027(3) 0.001(3) 0.014(3)
C50 0.118(5) 0.098(5) 0.050(3) -0.037(3) 0.000(3) 0.026(4)
C51 0.102(5) 0.073(4) 0.070(4) -0.039(3) 0.013(4) 0.016(3)
C52 0.087(4) 0.050(3) 0.054(3) -0.020(2) 0.007(3) 0.013(2)
C53 0.054(3) 0.041(2) 0.041(2) -0.0127(18) 0.0053(19) 0.0006(18)
C54 0.045(2) 0.058(2) 0.0291(19) -0.0083(18) 0.0019(17) -0.0067(19)
C55 0.040(2) 0.052(2) 0.0307(19) -0.0021(17) 0.0023(16) -0.0036(17)
C56 0.053(3) 0.080(3) 0.036(2) -0.008(2) -0.007(2) 0.001(2)
C57 0.053(3) 0.087(4) 0.048(3) 0.003(3) -0.012(2) 0.018(3)
C58 0.044(2) 0.057(3) 0.049(3) 0.002(2) 0.000(2) 0.012(2)
C59 0.036(2) 0.0398(19) 0.037(2) 0.0051(16) 0.0060(16) -0.0018(15)
C60 0.0364(19) 0.0399(18) 0.0272(17) 0.0024(15) 0.0054(15) -0.0027(15)
C61 0.071(3) 0.049(2) 0.055(3) -0.009(2) 0.005(3) 0.012(2)
C62 0.041(2) 0.053(2) 0.037(2) 0.0079(18) 0.0075(17) 0.0113(18)
C63 0.044(2) 0.041(2) 0.039(2) 0.0046(17) 0.0118(18) 0.0118(16)
C64 0.053(3) 0.047(2) 0.058(3) 0.007(2) 0.015(2) 0.012(2)
C65 0.073(4) 0.060(3) 0.070(4) 0.024(3) 0.018(3) 0.013(3)
C66 0.074(4) 0.094(4) 0.062(3) 0.036(3) -0.002(3) 0.017(3)
C67 0.061(3) 0.072(3) 0.044(3) 0.019(2) 0.002(2) 0.005(2)
C68 0.038(2) 0.056(2) 0.035(2) 0.0000(18) 0.0030(17) 0.0117(18)
C69 0.102(5) 0.048(3) 0.137(7) 0.004(4) 0.023(5) -0.017(3)
N7 0.073(7) 0.135(9) 0.055(6) -0.015(6) 0.015(5) -0.002(7)
O26 0.095(7) 0.215(11) 0.103(8) 0.039(8) 0.020(6) 0.044(8)
O27 0.087(8) 0.184(12) 0.104(9) -0.036(8) 0.010(7) -0.032(9)
O28 0.076(7) 0.182(11) 0.072(8) -0.036(8) -0.019(7) 0.021(7)
N7B 0.048(5) 0.070(5) 0.027(4) -0.001(4) 0.001(3) 0.002(4)
O26B 0.055(5) 0.077(5) 0.078(6) 0.020(4) -0.029(4) -0.008(4)
O27B 0.070(6) 0.125(8) 0.044(5) -0.007(5) -0.007(4) -0.024(5)
O28B 0.102(6) 0.068(5) 0.056(4) 0.017(4) 0.000(4) -0.017(4)

loop_
_atom_type_symbol
_atom_type_description
_atom_type_scat_dispersion_real
_atom_type_scat_dispersion_imag
_atom_type_scat_source
C C 0.0033 0.0016 'International Tables Vol C Tables 4.2.6.8 and 6.1.1.4'
H H 0.0000 0.0000 'International Tables Vol C Tables 4.2.6.8 and 6.1.1.4'
N N 0.0061 0.0033 'International Tables Vol C Tables 4.2.6.8 and 6.1.1.4'
O O 0.0106 0.0060 'International Tables Vol C Tables 4.2.6.8 and 6.1.1.4'
Na Na 0.0362 0.0249 'International Tables Vol C Tables 4.2.6.8 and 6.1.1.4'
Tb Tb -0.1723 4.1537 'International Tables Vol C Tables 4.2.6.8 and 6.1.1.4'

loop_
_geom_angle_atom_site_label_1
_geom_angle_atom_site_label_2
_geom_angle_atom_site_label_3
_geom_angle
_geom_angle_site_symmetry_1
_geom_angle_site_symmetry_3
O3 Tb1 Na1 103.68(8) . .
O3 Tb1 O8 67.70(7) . .
O3 Tb1 O9 76.76(9) . .
O3 Tb1 O10 142.25(11) . .
O3 Tb1 O11 86.75(10) . .
O3 Tb1 O12 118.23(9) . .
O3 Tb1 O15 138.98(9) . .
O3 Tb1 N1 68.26(10) . .
O3 Tb1 N2 73.98(7) . .
O3 Tb1 C24 107.27(11) . .
O5 Tb1 Na1 41.49(7) . .
O5 Tb1 O3 96.67(10) . .
O5 Tb1 O8 74.94(9) . .
O5 Tb1 O9 124.26(9) . .
O5 Tb1 O10 78.80(10) . .
O5 Tb1 O11 137.76(10) . .
O5 Tb1 O12 145.09(10) . .
O5 Tb1 O15 75.38(10) . .
O5 Tb1 N1 70.93(10) . .
O5 Tb1 N2 99.13(10) . .
O5 Tb1 C24 145.14(10) . .
O8 Tb1 Na1 45.90(5) . .
O8 Tb1 N2 26.17(10) . .
O8 Tb1 C24 137.47(10) . .
O9 Tb1 Na1 85.64(6) . .
O9 Tb1 O8 51.04(9) . .
O9 Tb1 O10 136.51(10) . .
O9 Tb1 O12 67.85(8) . .
O9 Tb1 O15 75.40(9) . .
O9 Tb1 N1 143.66(10) . .
O9 Tb1 N2 25.36(9) . .
O9 Tb1 C24 86.44(9) . .
O10 Tb1 Na1 97.32(8) . .
O10 Tb1 O8 142.69(8) . .
O10 Tb1 O12 73.98(9) . .
O10 Tb1 O15 76.68(10) . .
O10 Tb1 N1 74.98(11) . .
O10 Tb1 N2 143.74(9) . .
O10 Tb1 C24 66.71(11) . .
O11 Tb1 Na1 169.55(8) . .
O11 Tb1 O8 142.27(9) . .
O11 Tb1 O9 97.59(9) . .
O11 Tb1 O10 73.48(11) . .
O11 Tb1 O12 51.98(9) . .
O11 Tb1 O15 126.28(9) . .
O11 Tb1 N1 71.49(10) . .
O11 Tb1 N2 122.00(10) . .
O11 Tb1 C24 26.27(11) . .
O12 Tb1 Na1 121.36(7) . .
O12 Tb1 O8 116.02(9) . .
O12 Tb1 N1 120.89(9) . .
O12 Tb1 N2 90.39(9) . .
O12 Tb1 C24 26.64(10) . .
O15 Tb1 Na1 44.88(7) . .
O15 Tb1 O8 71.40(6) . .
O15 Tb1 O12 77.39(8) . .
O15 Tb1 N1 139.30(10) . .
O15 Tb1 N2 67.94(6) . .
O15 Tb1 C24 100.45(10) . .
N1 Tb1 Na1 111.48(8) . .
N1 Tb1 O8 119.25(9) . .
N1 Tb1 N2 139.11(9) . .
N1 Tb1 C24 94.51(11) . .
N2 Tb1 Na1 62.83(6) . .
C24 Tb1 Na1 145.28(9) . .
C24 Tb1 N2 111.47(11) . .
Tb2 Tb2 Tb3 60.229(4) 2_655 2_655
Tb2 Tb2 Tb3 60.728(4) 2_655 .
Tb3 Tb2 Tb3 58.976(5) . 2_655
O1 Tb2 Tb2 76.78(6) . 2_655
O1 Tb2 Tb3 36.07(6) . .
O1 Tb2 Tb3 35.50(6) . 2_655
O1 Tb2 O2 68.79(8) . 2_655
O1 Tb2 O9 142.89(8) . .
O1 Tb2 O12 144.62(8) . .
O2 Tb2 Tb2 36.86(5) 2_655 2_655
O2 Tb2 Tb2 37.47(5) . 2_655
O2 Tb2 Tb3 76.17(6) . 2_655
O2 Tb2 Tb3 36.37(5) . .
O2 Tb2 Tb3 76.26(6) 2_655 .
O2 Tb2 Tb3 36.23(5) 2_655 2_655
O2 Tb2 O1 69.27(8) . .
O2 Tb2 O2 70.42(9) . 2_655
O2 Tb2 O9 75.61(8) 2_655 .
O2 Tb2 O9 89.50(8) . .
O2 Tb2 O12 140.28(8) . .
O2 Tb2 O12 130.57(8) 2_655 .
O2 Tb2 O13 146.74(9) . .
O2 Tb2 O14 72.31(8) . .
O9 Tb2 Tb2 68.42(5) . 2_655
O9 Tb2 Tb3 124.99(5) . .
O9 Tb2 Tb3 111.50(6) . 2_655
O9 Tb2 O12 69.37(8) . .
O12 Tb2 Tb2 137.71(6) . 2_655
O12 Tb2 Tb3 142.28(6) . 2_655
O12 Tb2 Tb3 153.12(6) . .
O13 Tb2 Tb2 113.94(7) . 2_655
O13 Tb2 Tb3 72.38(6) . 2_655
O13 Tb2 Tb3 126.18(7) . .
O13 Tb2 O1 90.47(9) . .
O13 Tb2 O2 77.82(9) . 2_655
O13 Tb2 O9 92.06(10) . .
O13 Tb2 O12 69.91(9) . .
O13 Tb2 O14 139.62(9) . .
O14 Tb2 Tb2 96.14(6) . 2_655
O14 Tb2 Tb3 147.99(6) . 2_655
O14 Tb2 Tb3 91.42(6) . .
O14 Tb2 O1 123.56(8) . .
O14 Tb2 O2 131.37(8) . 2_655
O14 Tb2 O9 73.96(8) . .
O14 Tb2 O12 69.71(9) . .
O16 Tb2 Tb2 134.12(7) . 2_655
O16 Tb2 Tb3 75.15(7) . .
O16 Tb2 Tb3 107.94(6) . 2_655
O16 Tb2 O1 74.58(9) . .
O16 Tb2 O2 98.26(9) . .
O16 Tb2 O2 143.34(8) . 2_655
O16 Tb2 O9 140.52(9) . .
O16 Tb2 O12 80.68(9) . .
O16 Tb2 O13 101.42(10) . .
O16 Tb2 O14 71.81(9) . .
Tb2 Tb3 Tb2 59.043(5) . 2_655
Tb3 Tb3 Tb2 60.262(4) 2_655 2_655
Tb3 Tb3 Tb2 60.762(4) 2_655 .
O1 Tb3 Tb2 75.67(6) . 2_655
O1 Tb3 Tb2 36.11(6) 2_655 2_655
O1 Tb3 Tb2 76.14(6) 2_655 .
O1 Tb3 Tb2 36.56(6) . .
O1 Tb3 Tb3 36.83(6) 2_655 2_655
O1 Tb3 Tb3 36.69(6) . 2_655
O1 Tb3 O1 69.54(10) 2_655 .
O1 Tb3 O2 69.29(8) . .
O1 Tb3 O2 69.48(8) 2_655 .
O1 Tb3 O18 100.01(10) . .
O1 Tb3 O18 73.40(9) 2_655 .
O1 Tb3 O24 151.35(9) . 2_655
O1 Tb3 O24 125.63(9) 2_655 2_655
O2 Tb3 Tb2 36.35(5) . 2_655
O2 Tb3 Tb2 35.89(5) . .
O2 Tb3 Tb3 77.38(5) . 2_655
O2 Tb3 O18 142.80(9) . .
O2 Tb3 O24 136.36(9) . 2_655
O18 Tb3 Tb2 107.17(8) . 2_655
O18 Tb3 Tb2 134.27(8) . .
O18 Tb3 Tb3 74.48(8) . 2_655
O18 Tb3 O24 67.10(10) . 2_655
O19 Tb3 Tb2 115.17(7) 2_655 .
O19 Tb3 Tb2 65.62(6) 2_655 2_655
O19 Tb3 Tb3 115.55(7) 2_655 2_655
O19 Tb3 O1 78.73(9) 2_655 2_655
O19 Tb3 O1 141.29(9) 2_655 .
O19 Tb3 O2 79.35(9) 2_655 .
O19 Tb3 O18 91.30(12) 2_655 .
O19 Tb3 O24 66.71(9) 2_655 2_655
O20 Tb3 Tb2 149.89(7) . 2_655
O20 Tb3 Tb2 94.33(8) . .
O20 Tb3 Tb3 95.74(7) . 2_655
O20 Tb3 O1 130.19(9) . 2_655
O20 Tb3 O1 74.32(9) . .
O20 Tb3 O2 126.40(9) . .
O20 Tb3 O18 80.56(11) . .
O20 Tb3 O19 144.35(10) . 2_655
O20 Tb3 O22 73.64(10) . .
O20 Tb3 O24 78.24(10) . 2_655
O22 Tb3 Tb2 111.86(6) . 2_655
O22 Tb3 Tb2 81.06(7) . .
O22 Tb3 Tb3 139.76(7) . 2_655
O22 Tb3 O1 104.12(9) . .
O22 Tb3 O1 147.70(9) . 2_655
O22 Tb3 O2 78.61(8) . .
O22 Tb3 O18 137.96(10) . .
O22 Tb3 O19 90.87(10) . 2_655
O22 Tb3 O24 75.43(10) . 2_655
O24 Tb3 Tb2 156.46(7) 2_655 .
O24 Tb3 Tb2 131.80(7) 2_655 2_655
O24 Tb3 Tb3 141.58(7) 2_655 2_655
Tb1 Na1 Tb1 91.93(4) . 2_655
O3 Na1 Tb1 114.51(9) 2_655 .
O3 Na1 Tb1 32.09(7) 2_655 2_655
O3 Na1 O4 52.28(10) 2_655 2_655
O3 Na1 O6 146.21(13) 2_655 .
O3 Na1 O8 69.36(8) 2_655 .
O3 Na1 O15 102.82(11) 2_655 .
O3 Na1 C7 26.88(11) 2_655 2_655
O4 Na1 Tb1 83.46(8) 2_655 2_655
O4 Na1 Tb1 148.92(10) 2_655 .
O4 Na1 C7 26.45(11) 2_655 2_655
O5 Na1 Tb1 39.22(7) . .
O5 Na1 Tb1 113.68(9) . 2_655
O5 Na1 O3 145.09(12) . 2_655
O5 Na1 O4 162.63(13) . 2_655
O5 Na1 O6 67.15(11) . .
O5 Na1 O7 92.42(15) . .
O5 Na1 O8 76.41(9) . .
O5 Na1 O15 73.26(10) . .
O5 Na1 C7 169.77(14) . 2_655
O6 Na1 Tb1 98.78(9) . .
O6 Na1 Tb1 159.35(11) . 2_655
O6 Na1 O4 95.88(12) . 2_655
O6 Na1 O8 143.50(11) . .
O6 Na1 O15 96.76(12) . .
O6 Na1 C7 119.61(13) . 2_655
O7 Na1 Tb1 119.27(14) . .
O7 Na1 Tb1 75.17(11) . 2_655
O7 Na1 O3 84.44(14) . 2_655
O7 Na1 O4 89.31(16) . 2_655
O7 Na1 O6 84.19(15) . .
O7 Na1 O8 95.63(14) . .
O7 Na1 O15 163.79(16) . .
O7 Na1 C7 81.12(15) . 2_655
O8 Na1 Tb1 42.25(3) . 2_655
O8 Na1 Tb1 49.78(3) . .
O8 Na1 O4 120.62(10) . 2_655
O8 Na1 C7 96.23(10) . 2_655
O15 Na1 Tb1 103.22(8) . 2_655
O15 Na1 Tb1 44.55(7) . .
O15 Na1 O4 106.63(12) . 2_655
O15 Na1 O8 73.97(9) . .
O15 Na1 C7 111.89(12) . 2_655
C7 Na1 Tb1 57.09(9) 2_655 2_655
C7 Na1 Tb1 138.94(10) 2_655 .
Tb3 O1 Tb2 107.37(9) . .
Tb3 O1 Tb2 108.39(9) 2_655 .
Tb3 O1 Tb3 106.48(9) 2_655 .
Tb2 O2 Tb2 105.67(8) . 2_655
Tb2 O2 Tb3 107.74(9) . .
Tb3 O2 Tb2 107.42(9) . 2_655
Tb1 O3 Na1 114.52(12) . 2_655
C7 O3 Tb1 140.8(3) . .
C7 O3 Na1 93.7(2) . 2_655
C7 O4 Na1 86.4(3) . 2_655
Tb1 O5 Na1 99.30(11) . .
C10 O5 Tb1 131.2(2) . .
C10 O5 Na1 119.5(3) . .
C11 O6 Na1 118.0(3) . .
C11 O6 C15 117.3(4) . .
C15 O6 Na1 124.3(4) . .
Tb1 O8 Tb1 174.57(14) 2_655 .
Na1 O8 Tb1 98.53(5) . 2_655
Na1 O8 Tb1 98.53(5) 2_655 .
Na1 O8 Tb1 84.33(5) . .
Na1 O8 Tb1 84.33(5) 2_655 2_655
Na1 O8 Na1 117.01(15) 2_655 .
N2 O8 Tb1 87.29(7) . 2_655
N2 O8 Tb1 87.29(7) . .
N2 O8 Na1 121.50(7) . 2_655
N2 O8 Na1 121.50(7) . .
Tb2 O9 Tb1 115.30(9) . .
N2 O9 Tb1 100.7(2) . .
N2 O9 Tb2 130.5(2) . .
C16 O10 Tb1 129.6(4) . .
C16B O10 Tb1 133.4(8) . .
C16B O10 C16 35.9(9) . .
C24 O11 Tb1 96.2(2) . .
Tb2 O12 Tb1 106.93(9) . .
C24 O12 Tb1 89.2(2) . .
C24 O12 Tb2 134.7(2) . .
C31 O13 Tb2 130.1(2) . .
C38 O14 Tb2 144.7(2) . .
Tb1 O15 Na1 90.57(10) . .
C38 O15 Tb1 128.2(2) . .
C38 O15 Na1 134.3(2) . .
C41 O16 Tb2 159.0(3) . .
C42 O17 C46 116.0(9) . .
C42 O17 C46B 117.7(8) . .
C46 O17 C46B 22.1(9) . .
C31 O19 Tb3 136.5(2) . 2_655
C53 O20 Tb3 152.0(3) . .
C60 O22 Tb3 152.8(3) . .
C59 O23 C61 117.6(3) . .
C63 O24 Tb3 144.9(3) . 2_655
C64 O25 C69 116.6(5) . .
C2 N1 Tb1 116.5(2) . .
C8 N1 Tb1 125.9(3) . .
C8 N1 C2 117.4(3) . .
Tb1 N2 Tb1 133.09(15) 2_655 .
O8 N2 Tb1 66.55(8) . 2_655
O8 N2 Tb1 66.55(8) . .
O9 N2 Tb1 166.31(14) 2_655 .
O9 N2 Tb1 53.98(14) . .
O9 N2 Tb1 53.98(14) 2_655 2_655
O9 N2 Tb1 166.31(14) . 2_655
O9 N2 O8 118.80(19) 2_655 .
O9 N2 O8 118.80(19) . .
O9 N2 O9 122.4(4) 2_655 .
C68 N4 C26 128.0(4) . .
C39 N5 C33 126.9(3) . .
C54 N6 C48 127.6(4) . .
C2 C1 C6 120.0(4) . .
C2 C1 C7 121.8(4) . .
C6 C1 C7 118.2(4) . .
C1 C2 N1 119.2(4) . .
C1 C2 C3 119.5(4) . .
C3 C2 N1 121.2(4) . .
C4 C3 C2 120.7(4) . .
C3 C4 C5 120.7(5) . .
C4 C5 C6 119.5(5) . .
C1 C6 C5 119.6(5) . .
O3 C7 Na1 59.4(2) . 2_655
O3 C7 C1 117.3(4) . .
O4 C7 Na1 67.1(2) . 2_655
O4 C7 O3 122.5(4) . .
O4 C7 C1 120.1(4) . .
C1 C7 Na1 158.9(3) . 2_655
N1 C8 C9 127.0(4) . .
C10 C9 C8 123.3(4) . .
C14 C9 C8 117.3(4) . .
C14 C9 C10 119.5(4) . .
O5 C10 C9 122.4(4) . .
O5 C10 C11 119.8(4) . .
C11 C10 C9 117.8(4) . .
O6 C11 C10 114.2(4) . .
O6 C11 C12 124.1(4) . .
C12 C11 C10 121.7(5) . .
C13 C12 C11 119.6(5) . .
C14 C13 C12 121.1(4) . .
C13 C14 C9 120.4(5) . .
O10 C16 C17 109.3(8) . .
O10 C16B C17B 112(2) . .
C19 C18 C24 122.7(4) . .
C23 C18 C19 119.9(4) . .
C23 C18 C24 117.3(4) . .
N3 C19 C18 124.1(4) . .
N3 C19 C20 119.3(4) . .
C20 C19 C18 116.6(5) . .
C21 C20 C19 122.4(5) . .
C20 C21 C22 120.6(5) . .
C21 C22 C23 119.5(6) . .
C22 C23 C18 120.9(5) . .
O11 C24 Tb1 57.55(19) . .
O11 C24 O12 118.4(3) . .
O11 C24 C18 120.9(4) . .
O12 C24 Tb1 64.13(19) . .
O12 C24 C18 120.6(4) . .
C18 C24 Tb1 159.1(3) . .
C26 C25 C31 123.0(3) . .
C30 C25 C26 118.3(4) . .
C30 C25 C31 118.5(4) . .
C25 C26 N4 119.2(3) . .
C27 C26 N4 120.5(4) . .
C27 C26 C25 120.2(4) . .
C28 C27 C26 119.5(4) . .
C29 C28 C27 120.6(5) . .
C28 C29 C30 119.6(5) . .
C29 C30 C25 121.6(4) . .
O13 C31 O19 124.0(4) . .
O13 C31 C25 117.8(4) . .
O19 C31 C25 118.2(3) . .
C33 C32 C38 121.9(3) . .
C37 C32 C33 118.1(4) . .
C37 C32 C38 119.9(4) . .
C32 C33 N5 118.5(3) . .
C34 C33 N5 121.4(4) . .
C34 C33 C32 120.1(4) . .
C35 C34 C33 120.0(5) . .
C34 C35 C36 120.9(4) . .
C37 C36 C35 119.2(5) . .
C36 C37 C32 121.6(5) . .
O14 C38 O15 125.8(3) . .
O14 C38 C32 116.2(3) . .
O15 C38 C32 118.0(3) . .
N5 C39 C40 124.1(4) . .
C39 C40 C41 120.9(4) . .
C39 C40 C45 118.4(4) . .
C41 C40 C45 120.6(4) . .
O16 C41 C40 122.8(4) . .
O16 C41 C42 121.2(3) . .
C40 C41 C42 115.9(3) . .
O17 C42 C41 112.5(3) . .
C43 C42 O17 125.0(4) . .
C43 C42 C41 122.5(4) . .
C42 C43 C44 120.0(4) . .
C45 C44 C43 120.7(4) . .
C44 C45 C40 120.4(4) . .
C48 C47 C53 123.7(4) . .
C52 C47 C48 119.4(4) . .
C52 C47 C53 116.9(4) . .
C47 C48 N6 120.2(4) . .
C49 C48 N6 119.5(4) . .
C49 C48 C47 120.2(4) . .
C50 C49 C48 119.3(5) . .
C51 C50 C49 120.9(5) . .
C50 C51 C52 120.7(5) . .
C47 C52 C51 119.6(5) . .
O20 C53 C47 117.2(4) . .
O21 C53 O20 124.7(4) . .
O21 C53 C47 118.1(4) . .
N6 C54 C55 125.1(4) . .
C54 C55 C56 117.6(4) . .
C54 C55 C60 122.6(4) . .
C56 C55 C60 119.8(4) . .
C57 C56 C55 120.9(4) . .
C56 C57 C58 120.3(4) . .
C59 C58 C57 121.7(4) . .
O23 C59 C58 125.9(4) . .
O23 C59 C60 114.0(3) . .
C58 C59 C60 120.1(4) . .
O22 C60 C55 121.7(4) . .
O22 C60 C59 121.2(3) . .
C55 C60 C59 117.0(3) . .
C67 C62 C63 121.3(4) . .
C68 C62 C63 121.4(4) . .
C68 C62 C67 117.3(4) . .
O24 C63 C62 122.7(4) . .
O24 C63 C64 121.3(4) . .
C62 C63 C64 116.0(4) . .
O25 C64 C63 113.0(4) . .
C65 C64 O25 126.6(5) . .
C65 C64 C63 120.3(5) . .
C64 C65 C66 121.3(5) . .
C67 C66 C65 121.3(5) . .
C66 C67 C62 119.5(5) . .
N4 C68 C62 123.9(4) . .
O27 N7 O26 120.6(7) . .
O28 N7 O26 119.7(7) . .
O28 N7 O27 119.5(7) . .
O27B N7B O26B 120.1(6) . .
O27B N7B O28B 120.6(6) . .
O28B N7B O26B 118.8(6) . .

loop_
_geom_bond_atom_site_label_1
_geom_bond_atom_site_label_2
_geom_bond_distance
_geom_bond_site_symmetry_2
Tb1 Na1 3.5138(16) .
Tb1 O3 2.316(3) .
Tb1 O5 2.251(3) .
Tb1 O8 2.6961(2) .
Tb1 O9 2.416(2) .
Tb1 O10 2.447(3) .
Tb1 O11 2.414(3) .
Tb1 O12 2.559(3) .
Tb1 O15 2.465(3) .
Tb1 N1 2.597(3) .
Tb1 N2 2.9356(17) .
Tb1 C24 2.844(4) .
Tb2 Tb2 3.7771(3) 2_655
Tb2 Tb3 3.8232(2) .
Tb2 Tb3 3.8421(2) 2_655
Tb2 O1 2.386(2) .
Tb2 O2 2.387(2) 2_655
Tb2 O2 2.353(2) .
Tb2 O9 2.389(2) .
Tb2 O12 2.493(2) .
Tb2 O13 2.363(3) .
Tb2 O14 2.385(2) .
Tb2 O16 2.324(2) .
Tb3 Tb2 3.8421(2) 2_655
Tb3 Tb3 3.7732(3) 2_655
Tb3 O1 2.359(2) .
Tb3 O1 2.351(2) 2_655
Tb3 O2 2.380(2) .
Tb3 O18 2.407(3) .
Tb3 O19 2.345(3) 2_655
Tb3 O20 2.324(3) .
Tb3 O22 2.332(3) .
Tb3 O24 2.533(3) 2_655
Na1 Tb1 3.9657(17) 2_655
Na1 O3 2.399(3) 2_655
Na1 O4 2.568(4) 2_655
Na1 O5 2.359(3) .
Na1 O6 2.411(4) .
Na1 O7 2.371(4) .
Na1 O8 2.536(2) .
Na1 O15 2.480(3) .
Na1 C7 2.781(4) 2_655
O1 Tb3 2.351(2) 2_655
O2 Tb2 2.387(2) 2_655
O3 Na1 2.399(3) 2_655
O3 C7 1.260(5) .
O4 Na1 2.568(4) 2_655
O4 C7 1.241(5) .
O5 C10 1.317(4) .
O6 C11 1.379(6) .
O6 C15 1.413(7) .
O8 Tb1 2.6961(2) 2_655
O8 Na1 2.536(2) 2_655
O8 N2 1.296(5) .
O9 N2 1.279(3) .
O10 C16 1.446(10) .
O10 C16B 1.42(2) .
O11 C24 1.266(5) .
O12 C24 1.276(4) .
O13 C31 1.249(4) .
O14 C38 1.241(4) .
O15 C38 1.256(4) .
O16 C41 1.280(4) .
O17 C42 1.376(5) .
O17 C46 1.436(18) .
O17 C46B 1.463(16) .
O19 Tb3 2.345(3) 2_655
O19 C31 1.259(5) .
O20 C53 1.260(5) .
O21 C53 1.225(5) .
O22 C60 1.275(4) .
O23 C59 1.357(5) .
O23 C61 1.433(5) .
O24 Tb3 2.533(3) 2_655
O24 C63 1.266(5) .
O25 C64 1.360(6) .
O25 C69 1.418(6) .
N1 C2 1.440(5) .
N1 C8 1.273(5) .
N2 Tb1 2.9356(17) 2_655
N2 O9 1.279(3) 2_655
N3 C19 1.368(7) .
N4 C26 1.408(5) .
N4 C68 1.309(5) .
N5 C33 1.423(5) .
N5 C39 1.309(5) .
N6 C48 1.431(5) .
N6 C54 1.301(5) .
C1 C2 1.388(6) .
C1 C6 1.401(6) .
C1 C7 1.499(6) .
C2 C3 1.389(6) .
C3 C4 1.372(7) .
C4 C5 1.382(7) .
C5 C6 1.401(7) .
C7 Na1 2.781(4) 2_655
C8 C9 1.432(6) .
C9 C10 1.416(6) .
C9 C14 1.415(6) .
C10 C11 1.415(6) .
C11 C12 1.385(6) .
C12 C13 1.378(8) .
C13 C14 1.376(7) .
C16 C17 1.499(16) .
C16B C17B 1.44(3) .
C18 C19 1.403(6) .
C18 C23 1.392(7) .
C18 C24 1.480(5) .
C19 C20 1.401(7) .
C20 C21 1.354(8) .
C21 C22 1.357(8) .
C22 C23 1.374(7) .
C25 C26 1.406(5) .
C25 C30 1.382(6) .
C25 C31 1.501(5) .
C26 C27 1.389(6) .
C27 C28 1.389(7) .
C28 C29 1.373(7) .
C29 C30 1.377(7) .
C32 C33 1.395(6) .
C32 C37 1.385(6) .
C32 C38 1.516(5) .
C33 C34 1.387(5) .
C34 C35 1.363(7) .
C35 C36 1.374(8) .
C36 C37 1.372(6) .
C39 C40 1.402(6) .
C40 C41 1.417(5) .
C40 C45 1.423(6) .
C41 C42 1.443(5) .
C42 C43 1.351(6) .
C43 C44 1.407(7) .
C44 C45 1.353(7) .
C47 C48 1.390(6) .
C47 C52 1.381(6) .
C47 C53 1.523(6) .
C48 C49 1.390(6) .
C49 C50 1.372(8) .
C50 C51 1.356(9) .
C51 C52 1.387(7) .
C54 C55 1.399(6) .
C55 C56 1.426(6) .
C55 C60 1.435(5) .
C56 C57 1.337(7) .
C57 C58 1.406(7) .
C58 C59 1.366(6) .
C59 C60 1.438(5) .
C62 C63 1.419(6) .
C62 C67 1.415(6) .
C62 C68 1.413(6) .
C63 C64 1.460(6) .
C64 C65 1.346(7) .
C65 C66 1.403(8) .
C66 C67 1.339(8) .
N7 O26 1.247(7) .
N7 O27 1.237(7) .
N7 O28 1.231(7) .
N7B O26B 1.256(6) .
N7B O27B 1.222(6) .
N7B O28B 1.237(6) .

loop_
_platon_squeeze_void_nr
_platon_squeeze_void_average_x
_platon_squeeze_void_average_y
_platon_squeeze_void_average_z
_platon_squeeze_void_volume
_platon_squeeze_void_count_electrons
1 0.006 0.532 0.239 3824.9 1108.3
